data_1550795
loop_
_publ_author_name
'Pan, Changwang'
'Shen, Wangqiang'
'Yang, Le'
'Bao, Lipiao'
'Wei, Zhan'
'Jin, Peng'
'Fang, Hongyun'
'Xie, Yun-Peng'
'Akasaka, Takeshi'
'Lu, Xing'

_publ_section_title
;
 Crystallographic Characterization of Y2C2n (2n = 82, 88-94): Direct Y-Y
 Bonding and Cage-Dependent Cluster Evolution
;
_journal_name_full 'Chemical Science'
_journal_paper_doi 10.1039/C9SC00941H
_journal_year 2019
_chemical_formula_sum 'C128.52 H54.22 N4 Ni S0.59 Y2'
_chemical_formula_weight 1909.66
_space_group_crystal_system monoclinic
_space_group_IT_number 12
_space_group_name_Hall '-C 2y'
_space_group_name_H-M_alt 'C 1 2/m 1'
_symmetry_space_group_name_Hall '-C 2y'
_symmetry_space_group_name_H-M 'C 1 2/m 1'
_atom_sites_solution_hydrogens geom
_audit_creation_method SHELXL-2016/6
_audit_update_record
;
2017-12-18 deposited with the CCDC.    2019-03-26 downloaded from the CCDC.
;
_cell_angle_alpha 90
_cell_angle_beta 94.3060(10)
_cell_angle_gamma 90
_cell_formula_units_Z 4
_cell_length_a 25.3744(9)
_cell_length_b 15.1207(6)
_cell_length_c 19.8806(8)
_cell_measurement_reflns_used 9988
_cell_measurement_temperature 100(2)
_cell_measurement_theta_max 31.077
_cell_measurement_theta_min 2.950
_cell_volume 7606.2(5)
_computing_structure_refinement 'SHELXL-2016/6 (Sheldrick, 2016)'
_computing_structure_solution 'SHELXT 2014/4 (Sheldrick, 2014)'
_diffrn_ambient_temperature 100(2)
_diffrn_measured_fraction_theta_full 0.972
_diffrn_measured_fraction_theta_max 0.968
_diffrn_measurement_device_type 'CCD ADSC q315'
_diffrn_measurement_method 'phi scans'
_diffrn_radiation_type synchrotron
_diffrn_radiation_wavelength 0.82653
_diffrn_reflns_av_R_equivalents 0.0787
_diffrn_reflns_av_unetI/netI 0.0524
_diffrn_reflns_Laue_measured_fraction_full 0.972
_diffrn_reflns_Laue_measured_fraction_max 0.968
_diffrn_reflns_limit_h_max 31
_diffrn_reflns_limit_h_min -31
_diffrn_reflns_limit_k_max 18
_diffrn_reflns_limit_k_min -18
_diffrn_reflns_limit_l_max 24
_diffrn_reflns_limit_l_min -24
_diffrn_reflns_number 47512
_diffrn_reflns_point_group_measured_fraction_full 0.972
_diffrn_reflns_point_group_measured_fraction_max 0.968
_diffrn_reflns_theta_full 29.730
_diffrn_reflns_theta_max 30.675
_diffrn_reflns_theta_min 2.951
_diffrn_source 'SSRF, Beamline B17U'
_exptl_absorpt_coefficient_mu 0.850
_exptl_absorpt_correction_type multi-scan
_exptl_absorpt_process_details SADABS
_exptl_crystal_colour black
_exptl_crystal_density_diffrn 1.668
_exptl_crystal_description block
_exptl_crystal_F_000 3875
_exptl_crystal_size_max 0.040
_exptl_crystal_size_mid 0.030
_exptl_crystal_size_min 0.030
_exptl_transmission_factor_max 0.7462
_exptl_transmission_factor_min 0.4818
_refine_diff_density_max 2.045
_refine_diff_density_min -1.173
_refine_diff_density_rms 0.119
_refine_ls_extinction_method none
_refine_ls_goodness_of_fit_ref 1.135
_refine_ls_hydrogen_treatment constr
_refine_ls_matrix_type full
_refine_ls_number_parameters 1088
_refine_ls_number_reflns 7564
_refine_ls_number_restraints 5260
_refine_ls_restrained_S_all 1.232
_refine_ls_R_factor_all 0.1235
_refine_ls_R_factor_gt 0.1156
_refine_ls_shift/su_max 0.001
_refine_ls_shift/su_mean 0.000
_refine_ls_structure_factor_coef Fsqd
_refine_ls_weighting_details 'w=1/[\s^2^(Fo^2^)+(0.1247P)^2^+87.7785P] where P=(Fo^2^+2Fc^2^)/3'
_refine_ls_weighting_scheme calc
_refine_ls_wR_factor_gt 0.2949
_refine_ls_wR_factor_ref 0.2991
_reflns_Friedel_coverage 0.000
_reflns_number_gt 6476
_reflns_number_total 7564
_reflns_threshold_expression 'I > 2\s(I)'
_cod_data_source_file c9sc00941h2.cif
_cod_data_source_block Y2CsC82
_cod_depositor_comments
;
The following automatic conversions were performed:

'_exptl_absorpt_correction_type' value 'Multi-scan' changed to
'multi-scan' according to
/home/data/users/saulius/crontab/automatic-downloads/rss-feeds/RSC/lib/dictionaries/cif_core.dic
dictionary named 'cif_core.dic' version 2.4.2 from 2011-04-26.

Automatic conversion script
Id: cif_fix_values 4973 2017-02-22 13:04:09Z antanas 
;
_cod_database_code 1550795
_shelx_shelxl_version_number 2016/6
_shelx_space_group_comment
;
The symmetry employed for this shelxl refinement is uniquely defined
by the following loop, which should always be used as a source of
symmetry information in preference to the above space-group names.
They are only intended as comments.
;
_shelx_estimated_absorpt_t_min 0.918
_shelx_estimated_absorpt_t_max 0.938

loop_
_space_group_symop_operation_xyz
'x, y, z'
'-x, y, -z'
'x+1/2, y+1/2, z'
'-x+1/2, y+1/2, -z'
'-x, -y, -z'
'x, -y, z'
'-x+1/2, -y+1/2, -z'
'x+1/2, -y+1/2, z'

loop_
_atom_site_label
_atom_site_type_symbol
_atom_site_fract_x
_atom_site_fract_y
_atom_site_fract_z
_atom_site_U_iso_or_equiv
_atom_site_adp_type
_atom_site_occupancy
_atom_site_site_symmetry_order
_atom_site_calc_flag
_atom_site_refinement_flags_posn
_atom_site_refinement_flags_adp
_atom_site_refinement_flags_occupancy
_atom_site_disorder_assembly
_atom_site_disorder_group
C83 C 0.4139(3) 0.6473(5) 0.6541(3) 0.0471(16) Uani 1 1 d . . . A 4
H83A H 0.430268 0.599737 0.629380 0.071 Uiso 1 1 calc R U . A 4
H83B H 0.441597 0.682481 0.678543 0.071 Uiso 1 1 calc R U . A 4
H83C H 0.393102 0.685244 0.622264 0.071 Uiso 1 1 calc R U . A 4
N3 N 0.5764(2) 0.500000 0.9906(3) 0.0214(12) Uani 1 2 d S T P A 4
N2 N 0.52059(15) 0.6296(3) 0.9165(2) 0.0223(9) Uani 1 1 d . . . A 4
N1 N 0.4656(2) 0.500000 0.8422(3) 0.0254(13) Uani 1 2 d S T P A 4
Ni1 Ni 0.51950(3) 0.500000 0.91801(4) 0.0181(3) Uani 1 2 d S T P A 4
C84 C 0.3779(2) 0.6072(5) 0.7043(3) 0.0404(14) Uani 1 1 d . . . A 4
H84A H 0.362150 0.655557 0.729748 0.049 Uiso 1 1 calc R U . A 4
H84B H 0.348688 0.575141 0.679061 0.049 Uiso 1 1 calc R U . A 4
C85 C 0.4064(2) 0.5448(4) 0.7533(3) 0.0321(12) Uani 1 1 d . . . A 4
C86 C 0.44269(19) 0.5722(4) 0.8086(2) 0.0264(11) Uani 1 1 d . . . A 4
C87 C 0.4536(2) 0.6581(4) 0.8251(3) 0.0282(11) Uani 1 1 d . . . A 4
H87 H 0.433878 0.702363 0.800497 0.034 Uiso 1 1 calc R U . A 4
C88 C 0.4908(2) 0.6860(3) 0.8743(3) 0.0260(11) Uani 1 1 d . . . A 4
C89 C 0.5043(2) 0.7773(4) 0.8877(3) 0.0290(11) Uani 1 1 d . . . A 4
C90 C 0.4804(2) 0.8543(4) 0.8484(4) 0.0426(15) Uani 1 1 d . . . A 4
H90A H 0.486939 0.909016 0.875067 0.051 Uiso 1 1 calc R U . A 4
H90B H 0.441697 0.845691 0.841774 0.051 Uiso 1 1 calc R U . A 4
C91 C 0.5026(3) 0.8657(5) 0.7800(4) 0.0554(19) Uani 1 1 d . . . A 4
H91A H 0.495048 0.812607 0.752659 0.083 Uiso 1 1 calc R U . A 4
H91B H 0.540898 0.874627 0.786198 0.083 Uiso 1 1 calc R U . A 4
H91C H 0.486112 0.917156 0.757041 0.083 Uiso 1 1 calc R U . A 4
C92 C 0.5427(2) 0.7771(4) 0.9389(3) 0.0297(11) Uani 1 1 d . . . A 4
C93 C 0.5722(2) 0.8538(4) 0.9717(3) 0.0383(13) Uani 1 1 d . . . A 4
H93A H 0.575946 0.844216 1.021080 0.046 Uiso 1 1 calc R U . A 4
H93B H 0.551245 0.908410 0.963026 0.046 Uiso 1 1 calc R U . A 4
C94 C 0.6273(3) 0.8668(4) 0.9460(4) 0.0476(16) Uani 1 1 d . . . A 4
H94A H 0.623847 0.878646 0.897417 0.071 Uiso 1 1 calc R U . A 4
H94B H 0.648403 0.813115 0.954715 0.071 Uiso 1 1 calc R U . A 4
H94C H 0.644918 0.916896 0.969538 0.071 Uiso 1 1 calc R U . A 4
C95 C 0.55244(19) 0.6859(3) 0.9561(2) 0.0242(10) Uani 1 1 d . . . A 4
C96 C 0.59032(19) 0.6587(3) 1.0055(2) 0.0241(10) Uani 1 1 d . . . A 4
H96 H 0.609666 0.703025 1.030636 0.029 Uiso 1 1 calc R U . A 4
C97 C 0.60175(19) 0.5718(3) 1.0206(2) 0.0229(10) Uani 1 1 d . . . A 4
C98 C 0.64378(19) 0.5445(4) 1.0691(2) 0.0247(10) Uani 1 1 d . . . A 4
C99 C 0.6818(2) 0.6068(4) 1.1061(3) 0.0310(12) Uani 1 1 d . . . A 4
H99A H 0.697798 0.577275 1.147114 0.037 Uiso 1 1 calc R U . A 4
H99B H 0.662304 0.659418 1.120450 0.037 Uiso 1 1 calc R U . A 4
C100 C 0.7260(2) 0.6367(5) 1.0620(3) 0.0473(17) Uani 1 1 d . . . A 4
H10A H 0.745332 0.584750 1.047608 0.071 Uiso 1 1 calc R U . A 4
H10B H 0.750363 0.676103 1.088230 0.071 Uiso 1 1 calc R U . A 4
H10C H 0.710412 0.668131 1.022292 0.071 Uiso 1 1 calc R U . A 4
Y2 Y 0.7024(4) 0.3829(7) 0.6357(5) 0.057(2) Uani 0.0734 1 d . . P B 3
Y3 Y 0.74783(14) 0.3983(2) 0.68860(15) 0.0343(7) Uani 0.1834 1 d . . P B 3
Y5 Y 0.68193(12) 0.4042(2) 0.74417(15) 0.0430(7) Uani 0.241 1 d . . P B 3
Y6 Y 0.7046(4) 0.500000 0.7839(4) 0.072(3) Uani 0.1104 2 d S T P B 3
Y7 Y 0.6269(4) 0.500000 0.6732(5) 0.063(3) Uani 0.1072 2 d S T P B 3
Y8 Y 0.6610(3) 0.4046(5) 0.7096(4) 0.0777(19) Uani 0.1456 1 d . . P B 3
Y9 Y 0.7580(5) 0.5209(16) 0.6291(8) 0.196(12) Uani 0.1413 1 d . . P B 3
Y10 Y 0.7692(5) 0.4341(13) 0.6904(13) 0.171(10) Uani 0.1064 1 d . . P B 3
C2 C 0.5765(5) 0.500000 0.5263(6) 0.088(4) Uani 1 2 d DS TU P . .
C9 C 0.6636(6) 0.500000 0.4802(6) 0.098(4) Uani 1 2 d DS TU P . .
C18 C 0.8674(5) 0.500000 0.6846(8) 0.107(4) Uani 1 2 d DS TU P . .
C19 C 0.8468(5) 0.500000 0.8078(8) 0.104(4) Uani 1 2 d DS TU P . .
C28 C 0.5431(5) 0.500000 0.6989(7) 0.083(3) Uani 1 2 d DS TU P . .
C77 C 0.6820(6) 0.500000 0.8907(5) 0.074(3) Uani 1 2 d DS TU P . .
C1 C 0.6160(6) 0.4553(9) 0.4948(7) 0.086(4) Uani 0.5 1 d D U P B -1
C3 C 0.5490(6) 0.4610(9) 0.5781(7) 0.077(4) Uani 0.5 1 d D U P B -1
C4 C 0.5598(9) 0.3728(12) 0.5971(8) 0.077(4) Uani 0.5 1 d D U P B -1
C5 C 0.5989(6) 0.3261(11) 0.5629(6) 0.072(4) Uani 0.5 1 d D U P B -1
C6 C 0.6277(7) 0.3658(11) 0.5137(9) 0.080(5) Uani 0.5 1 d D U P B -1
C7 C 0.6836(7) 0.3492(11) 0.5127(8) 0.079(4) Uani 0.5 1 d D U P B -1
C8 C 0.7040(12) 0.3294(19) 0.8539(15) 0.083(5) Uani 0.5 1 d . U P B -1
C10 C 0.7136(9) 0.2953(18) 0.5617(10) 0.088(5) Uani 0.5 1 d D U P B -1
C11 C 0.6832(6) 0.2519(12) 0.6116(8) 0.073(4) Uani 0.5 1 d D U P B -1
C12 C 0.6275(7) 0.2699(15) 0.6107(7) 0.073(4) Uani 0.5 1 d D U P B -1
C13 C 0.5399(6) 0.5246(10) 0.6291(7) 0.081(4) Uani 0.5 1 d D U P B -1
C14 C 0.5849(7) 0.5909(8) 0.5442(8) 0.091(4) Uani 0.5 1 d D U P B -1
C15 C 0.6731(7) 0.5901(11) 0.4988(9) 0.099(5) Uani 0.5 1 d D U P B -1
C16 C 0.7015(7) 0.4290(10) 0.4817(9) 0.101(5) Uani 0.5 1 d D U P B -1
C17 C 0.8175(7) 0.5346(12) 0.5534(9) 0.097(5) Uani 0.5 1 d D U P B -1
C20 C 0.8638(6) 0.4601(11) 0.7511(8) 0.091(4) Uani 0.5 1 d D U P B -1
C21 C 0.8449(10) 0.3694(13) 0.7446(8) 0.098(5) Uani 0.5 1 d D U P B -1
C22 C 0.7467(8) 0.6718(16) 0.5520(9) 0.095(5) Uani 0.5 1 d D U P B -1
C23 C 0.7876(7) 0.3858(11) 0.5417(7) 0.086(4) Uani 0.5 1 d D U P B -1
C24 C 0.8291(8) 0.4437(12) 0.5726(11) 0.103(5) Uani 0.5 1 d D U P B -1
C25 C 0.7296(7) 0.7598(13) 0.6473(9) 0.085(4) Uani 0.5 1 d D U P B -1
C26 C 0.6515(9) 0.7068(13) 0.5759(9) 0.092(5) Uani 0.5 1 d D U P B -1
C30 C 0.7546(8) 0.4436(13) 0.4972(11) 0.097(5) Uani 0.5 1 d D U P B -1
C29 C 0.7697(8) 0.3121(14) 0.5816(9) 0.091(5) Uani 0.5 1 d D U P B -1
C27 C 0.7076(6) 0.2323(15) 0.6786(8) 0.073(4) Uani 0.5 1 d D U P B -1
C31 C 0.5633(6) 0.3466(10) 0.6661(7) 0.064(4) Uani 0.5 1 d D U P B -1
C32 C 0.5552(8) 0.4102(10) 0.7168(8) 0.079(4) Uani 0.5 1 d D U P B -1
C33 C 0.5811(6) 0.3947(10) 0.7800(7) 0.083(4) Uani 0.5 1 d D U P B -1
C34 C 0.6151(7) 0.3196(11) 0.7919(8) 0.076(4) Uani 0.5 1 d D U P B -1
C35 C 0.6285(8) 0.2649(16) 0.7378(9) 0.090(5) Uani 0.5 1 d D U P B -1
C36 C 0.6019(6) 0.2775(11) 0.6725(7) 0.073(4) Uani 0.5 1 d D U P B -1
C37 C 0.6804(6) 0.2368(14) 0.7409(8) 0.086(4) Uani 0.5 1 d D U P B -1
C38 C 0.6330(8) 0.6349(13) 0.5325(10) 0.095(5) Uani 0.5 1 d D U P B -1
C39 C 0.7952(8) 0.2929(15) 0.6486(9) 0.093(5) Uani 0.5 1 d D U P B -1
C40 C 0.7630(6) 0.2518(10) 0.6972(7) 0.074(4) Uani 0.5 1 d D U P B -1
C41 C 0.8365(7) 0.3502(10) 0.6734(8) 0.094(5) Uani 0.5 1 d D U P B -1
C42 C 0.8533(8) 0.4285(10) 0.6370(8) 0.099(5) Uani 0.5 1 d D U P B -1
C43 C 0.8303(7) 0.6055(12) 0.6027(8) 0.094(4) Uani 0.5 1 d D U P B -1
C44 C 0.6946(7) 0.7125(11) 0.8174(9) 0.074(4) Uani 0.5 1 d D U P B -1
C45 C 0.7133(7) 0.6475(12) 0.8661(11) 0.071(5) Uani 0.5 1 d D U P B -1
C46 C 0.6544(8) 0.3463(12) 0.8463(9) 0.089(4) Uani 0.5 1 d D U P B -1
C47 C 0.6122(9) 0.7206(17) 0.7440(9) 0.105(5) Uani 0.5 1 d D U P B -1
C48 C 0.5585(10) 0.6060(12) 0.6045(10) 0.089(5) Uani 0.5 1 d D U P B -1
C49 C 0.5604(9) 0.5739(12) 0.7427(10) 0.089(5) Uani 0.5 1 d D U P B -1
C50 C 0.5755(7) 0.6582(12) 0.7155(10) 0.095(5) Uani 0.5 1 d D U P B -1
C51 C 0.5766(8) 0.6750(15) 0.6465(9) 0.094(5) Uani 0.5 1 d D U P B -1
C52 C 0.6226(9) 0.7242(17) 0.6344(10) 0.091(5) Uani 0.5 1 d D U P B -1
C53 C 0.6461(8) 0.7538(12) 0.6960(10) 0.082(4) Uani 0.5 1 d D U P B -1
C54 C 0.6996(9) 0.7695(18) 0.7050(10) 0.082(5) Uani 0.5 1 d D U P B -1
C55 C 0.7055(9) 0.7236(19) 0.5834(11) 0.093(5) Uani 0.5 1 d D U P B -1
C56 C 0.7847(8) 0.7332(15) 0.6541(8) 0.091(5) Uani 0.5 1 d D U P B -1
C57 C 0.8082(6) 0.7140(11) 0.7178(7) 0.084(4) Uani 0.5 1 d D U P B -1
C58 C 0.8449(9) 0.6402(14) 0.7256(9) 0.088(5) Uani 0.5 1 d D U P B -1
C59 C 0.8555(10) 0.5892(12) 0.6672(10) 0.103(5) Uani 0.5 1 d D U P B -1
C60 C 0.7956(7) 0.6792(13) 0.5958(8) 0.081(4) Uani 0.5 1 d D U P B -1
C61 C 0.5994(7) 0.4675(10) 0.8233(8) 0.080(4) Uani 0.5 1 d D U P B -1
C62 C 0.5881(9) 0.5536(12) 0.8057(10) 0.089(5) Uani 0.5 1 d D U P B -1
C63 C 0.7175(8) 0.2661(18) 0.7969(9) 0.082(5) Uani 0.5 1 d D U P B -1
C64 C 0.8107(8) 0.3332(13) 0.7916(9) 0.095(5) Uani 0.5 1 d D U P B -1
C65 C 0.7687(7) 0.2742(18) 0.7686(8) 0.079(5) Uani 0.5 1 d D U P B -1
C66 C 0.7305(7) 0.6063(14) 0.5085(9) 0.093(4) Uani 0.5 1 d D U P B -1
C67 C 0.7689(8) 0.5366(12) 0.5092(12) 0.103(5) Uani 0.5 1 d D U P B -1
C68 C 0.7256(8) 0.7474(16) 0.7717(10) 0.080(4) Uani 0.5 1 d D U P B -1
C69 C 0.8399(6) 0.5985(10) 0.7935(8) 0.086(4) Uani 0.5 1 d D U P B -1
C70 C 0.7996(7) 0.6520(11) 0.8246(8) 0.078(4) Uani 0.5 1 d D U P B -1
C71 C 0.7795(8) 0.7221(17) 0.7787(9) 0.081(5) Uani 0.5 1 d D U P B -1
C72 C 0.6254(6) 0.6168(11) 0.8346(8) 0.078(4) Uani 0.5 1 d D U P B -1
C73 C 0.7967(8) 0.3836(11) 0.8487(9) 0.088(5) Uani 0.5 1 d D U P B -1
C74 C 0.8164(6) 0.4723(10) 0.8578(7) 0.084(4) Uani 0.5 1 d D U P B -1
C75 C 0.7769(6) 0.5245(9) 0.8871(7) 0.073(4) Uani 0.5 1 d D U P B -1
C76 C 0.7656(7) 0.6148(12) 0.8699(12) 0.068(4) Uani 0.5 1 d D U P B -1
C78 C 0.6709(6) 0.5882(9) 0.8752(8) 0.065(4) Uani 0.5 1 d D U P B -1
C79 C 0.6439(8) 0.4365(13) 0.8657(9) 0.087(4) Uani 0.5 1 d D U P B -1
C80 C 0.7349(6) 0.4663(9) 0.8987(6) 0.069(4) Uani 0.5 1 d D U P B -1
C81 C 0.7463(8) 0.3792(12) 0.8758(12) 0.075(4) Uani 0.5 1 d D U P B -1
C82 C 0.6401(7) 0.6977(12) 0.8026(10) 0.094(5) Uani 0.5 1 d D U P B -1
C101 C 0.8399(3) 0.496(3) 0.3511(2) 0.069(6) Uani 0.5 1 d G . P C -2
H101 H 0.851401 0.495814 0.397690 0.083 Uiso 0.5 1 calc R U P C -2
C102 C 0.8767(2) 0.502(2) 0.3029(3) 0.074(5) Uani 0.5 1 d G . P C -2
H102 H 0.913283 0.506515 0.316531 0.089 Uiso 0.5 1 calc R U P C -2
C103 C 0.8599(3) 0.5028(17) 0.2347(3) 0.056(4) Uani 0.5 1 d G . P C -2
H103 H 0.884990 0.507174 0.201762 0.068 Uiso 0.5 1 calc R U P C -2
C104 C 0.8063(3) 0.4969(17) 0.2147(2) 0.069(5) Uani 0.5 1 d G . P C -2
H104 H 0.794814 0.497133 0.168152 0.083 Uiso 0.5 1 calc R U P C -2
C105 C 0.7695(3) 0.491(2) 0.2630(4) 0.054(6) Uani 0.5 1 d G . P C -2
H105 H 0.732931 0.486433 0.249309 0.064 Uiso 0.5 1 calc R U P C -2
C106 C 0.7863(3) 0.490(3) 0.3311(3) 0.052(7) Uani 0.5 1 d G . P C -2
H106 H 0.761224 0.485773 0.364079 0.062 Uiso 0.5 1 calc R U P C -2
C107 C 0.4398(5) 0.1241(14) 0.4753(8) 0.055(3) Uani 0.353 1 d G U P D -2
H107 H 0.402588 0.117613 0.467321 0.067 Uiso 0.353 1 calc R U P D -2
C108 C 0.4623(6) 0.1331(15) 0.5408(7) 0.062(3) Uani 0.353 1 d G U P D -2
H108 H 0.440529 0.132776 0.577677 0.074 Uiso 0.353 1 calc R U P D -2
C109 C 0.5167(7) 0.1426(15) 0.5525(6) 0.070(3) Uani 0.353 1 d G U P D -2
H109 H 0.532118 0.148759 0.597304 0.084 Uiso 0.353 1 calc R U P D -2
C110 C 0.5486(5) 0.1431(16) 0.4986(8) 0.064(3) Uani 0.353 1 d G U P D -2
H110 H 0.585768 0.149580 0.506576 0.077 Uiso 0.353 1 calc R U P D -2
C111 C 0.5260(6) 0.1341(15) 0.4331(6) 0.061(3) Uani 0.353 1 d G U P D -2
H111 H 0.547828 0.134417 0.396220 0.074 Uiso 0.353 1 calc R U P D -2
C112 C 0.4716(6) 0.1246(14) 0.4214(6) 0.061(3) Uani 0.353 1 d G U P D -2
H112 H 0.456239 0.118433 0.376591 0.073 Uiso 0.353 1 calc R U P D -2
S1 S 0.5039(5) 0.1251(11) 0.3955(6) 0.059(3) Uani 0.147 1 d G U P E -3
S2 S 0.4367(5) 0.1216(12) 0.5133(7) 0.065(3) Uani 0.147 1 d G U P E -3
C113 C 0.4703(4) 0.1233(8) 0.4544(6) 0.061(3) Uani 0.147 1 d G U P E -3

loop_
_atom_site_aniso_label
_atom_site_aniso_U_11
_atom_site_aniso_U_22
_atom_site_aniso_U_33
_atom_site_aniso_U_23
_atom_site_aniso_U_13
_atom_site_aniso_U_12
C83 0.050(4) 0.059(4) 0.032(3) 0.017(3) -0.004(3) 0.010(3)
N3 0.022(3) 0.021(3) 0.022(3) 0.000 0.007(2) 0.000
N2 0.018(2) 0.023(2) 0.026(2) 0.0008(17) 0.0029(16) 0.0015(16)
N1 0.024(3) 0.028(3) 0.024(3) 0.000 0.003(2) 0.000
Ni1 0.0162(5) 0.0210(5) 0.0170(4) 0.000 0.0014(3) 0.000
C84 0.033(3) 0.051(4) 0.036(3) 0.009(3) -0.009(2) 0.008(3)
C85 0.023(3) 0.048(3) 0.025(2) 0.003(2) -0.002(2) 0.000(2)
C86 0.019(2) 0.036(3) 0.024(2) 0.004(2) 0.0003(19) 0.001(2)
C87 0.020(2) 0.038(3) 0.026(2) 0.006(2) 0.0021(19) 0.008(2)
C88 0.025(3) 0.025(3) 0.028(2) 0.003(2) 0.006(2) 0.002(2)
C89 0.023(2) 0.025(3) 0.039(3) 0.006(2) 0.002(2) 0.003(2)
C90 0.035(3) 0.024(3) 0.068(4) 0.013(3) -0.002(3) 0.006(2)
C91 0.052(4) 0.045(4) 0.069(5) 0.031(4) 0.001(3) 0.004(3)
C92 0.023(3) 0.027(3) 0.040(3) 0.000(2) 0.007(2) 0.001(2)
C93 0.032(3) 0.023(3) 0.060(4) -0.003(3) 0.005(3) -0.003(2)
C94 0.039(3) 0.034(3) 0.070(4) 0.005(3) 0.004(3) -0.013(3)
C95 0.021(2) 0.024(3) 0.028(2) -0.005(2) 0.0057(19) -0.0010(19)
C96 0.020(2) 0.026(3) 0.027(2) -0.003(2) 0.0027(19) -0.0068(19)
C97 0.022(2) 0.028(3) 0.019(2) -0.0013(19) 0.0049(18) -0.001(2)
C98 0.018(2) 0.038(3) 0.018(2) -0.003(2) 0.0027(18) -0.003(2)
C99 0.026(3) 0.042(3) 0.025(2) -0.006(2) 0.002(2) -0.008(2)
C100 0.030(3) 0.073(5) 0.040(3) -0.014(3) 0.007(3) -0.024(3)
Y2 0.063(6) 0.060(6) 0.049(5) -0.024(5) 0.006(4) 0.005(5)
Y3 0.0321(18) 0.045(2) 0.0265(13) -0.0097(13) 0.0042(12) 0.0094(14)
Y5 0.0411(16) 0.0543(16) 0.0337(14) 0.0197(12) 0.0033(11) -0.0103(12)
Y6 0.057(6) 0.130(10) 0.028(4) 0.000 0.007(4) 0.000
Y7 0.033(4) 0.096(8) 0.058(6) 0.000 -0.002(4) 0.000
Y8 0.079(5) 0.076(4) 0.079(4) 0.011(4) 0.008(4) -0.032(4)
Y9 0.179(10) 0.21(3) 0.226(13) 0.12(2) 0.167(10) 0.069(14)
Y10 0.062(7) 0.150(14) 0.31(3) 0.139(16) 0.067(11) 0.050(8)
C2 0.084(7) 0.103(8) 0.070(7) 0.000 -0.040(6) 0.000
C9 0.120(9) 0.141(9) 0.030(5) 0.000 -0.017(6) 0.000
C18 0.039(5) 0.143(10) 0.140(9) 0.000 0.015(7) 0.000
C19 0.055(6) 0.143(9) 0.107(8) 0.000 -0.038(6) 0.000
C28 0.045(5) 0.105(8) 0.101(8) 0.000 0.028(6) 0.000
C77 0.100(7) 0.090(7) 0.034(5) 0.000 0.029(5) 0.000
C1 0.101(9) 0.114(9) 0.039(6) -0.007(6) -0.026(7) 0.005(8)
C3 0.051(7) 0.095(9) 0.078(8) -0.015(7) -0.026(7) 0.004(6)
C4 0.061(8) 0.086(9) 0.081(8) -0.025(8) -0.015(7) -0.008(8)
C5 0.079(8) 0.083(8) 0.050(7) -0.023(7) -0.018(6) 0.001(7)
C6 0.102(9) 0.100(9) 0.036(7) -0.022(7) -0.008(7) 0.003(8)
C7 0.110(9) 0.090(9) 0.038(6) -0.037(7) 0.018(7) -0.009(8)
C8 0.106(9) 0.083(9) 0.058(9) 0.035(8) -0.010(8) -0.022(8)
C10 0.112(9) 0.083(9) 0.070(8) -0.043(8) 0.022(8) 0.008(8)
C11 0.097(9) 0.051(7) 0.067(8) -0.031(7) -0.014(7) 0.008(7)
C12 0.087(9) 0.057(8) 0.071(8) -0.020(7) -0.016(8) -0.004(7)
C13 0.039(6) 0.099(10) 0.103(8) -0.010(7) -0.011(7) 0.006(6)
C14 0.085(8) 0.097(9) 0.085(8) 0.018(8) -0.036(8) 0.012(8)
C15 0.117(10) 0.134(10) 0.042(7) 0.030(8) -0.012(8) -0.012(9)
C16 0.125(10) 0.142(10) 0.038(7) -0.019(8) 0.015(8) -0.011(9)
C17 0.078(8) 0.149(11) 0.072(8) 0.003(8) 0.059(7) -0.015(8)
C20 0.027(6) 0.135(10) 0.107(9) -0.012(8) -0.018(7) 0.020(6)
C21 0.056(8) 0.120(10) 0.114(10) 0.002(9) -0.024(8) 0.037(9)
C22 0.117(10) 0.104(10) 0.064(8) 0.033(8) 0.008(8) -0.040(9)
C23 0.084(8) 0.124(10) 0.054(7) -0.029(7) 0.040(7) 0.024(8)
C24 0.076(9) 0.144(11) 0.095(10) -0.009(9) 0.048(8) 0.014(9)
C25 0.112(10) 0.054(8) 0.089(9) 0.013(8) 0.008(9) -0.024(8)
C26 0.106(9) 0.083(9) 0.084(9) 0.035(8) -0.019(8) 0.002(8)
C30 0.111(10) 0.147(10) 0.037(7) -0.027(8) 0.032(7) -0.020(9)
C29 0.100(9) 0.101(9) 0.075(9) -0.032(8) 0.020(8) 0.034(9)
C27 0.100(9) 0.040(7) 0.075(9) -0.006(8) -0.016(8) 0.016(8)
C31 0.048(7) 0.075(8) 0.071(7) -0.031(7) 0.015(6) -0.035(6)
C32 0.053(7) 0.098(9) 0.088(8) -0.026(8) 0.031(7) -0.041(7)
C33 0.074(8) 0.115(9) 0.063(8) -0.006(8) 0.032(7) -0.045(8)
C34 0.078(9) 0.097(9) 0.054(7) 0.010(8) 0.008(7) -0.052(7)
C35 0.092(9) 0.084(9) 0.095(9) 0.025(8) 0.012(9) -0.028(8)
C36 0.077(8) 0.064(8) 0.074(8) 0.005(7) -0.010(7) -0.024(7)
C37 0.095(9) 0.060(8) 0.100(9) 0.030(8) -0.021(8) -0.007(8)
C38 0.109(10) 0.105(10) 0.065(9) 0.037(8) -0.032(8) 0.003(9)
C39 0.094(9) 0.081(9) 0.102(10) -0.014(8) -0.001(8) 0.043(8)
C40 0.092(8) 0.045(7) 0.081(8) 0.006(7) -0.017(7) 0.039(7)
C41 0.055(8) 0.102(9) 0.122(10) -0.016(9) -0.007(8) 0.047(7)
C42 0.041(7) 0.144(10) 0.114(10) -0.014(9) 0.026(8) 0.031(8)
C43 0.071(8) 0.137(10) 0.082(8) 0.014(8) 0.046(7) -0.040(8)
C44 0.112(9) 0.058(8) 0.055(7) -0.033(7) 0.020(8) -0.006(8)
C45 0.097(9) 0.076(9) 0.039(8) -0.030(7) 0.007(8) -0.010(8)
C46 0.107(9) 0.102(9) 0.059(8) 0.020(8) 0.012(8) -0.038(9)
C47 0.098(10) 0.092(9) 0.127(10) -0.027(9) 0.028(9) 0.022(9)
C48 0.057(8) 0.088(9) 0.116(10) 0.014(9) -0.028(8) 0.021(8)
C49 0.052(8) 0.116(10) 0.103(10) -0.027(9) 0.030(8) 0.010(8)
C50 0.063(8) 0.092(9) 0.133(10) -0.031(9) 0.019(8) 0.030(8)
C51 0.072(9) 0.084(9) 0.122(10) 0.001(9) -0.007(9) 0.028(8)
C52 0.093(9) 0.069(9) 0.110(10) 0.016(9) -0.003(9) 0.018(8)
C53 0.093(9) 0.051(7) 0.104(9) 0.002(8) 0.015(8) 0.019(7)
C54 0.114(10) 0.047(8) 0.086(9) 0.001(9) 0.003(9) -0.011(8)
C55 0.118(10) 0.082(10) 0.081(10) 0.029(9) 0.012(9) -0.023(9)
C56 0.107(9) 0.080(9) 0.086(9) 0.015(8) 0.004(9) -0.045(8)
C57 0.092(9) 0.078(8) 0.082(8) 0.007(7) -0.004(8) -0.058(7)
C58 0.052(8) 0.111(9) 0.100(9) -0.011(9) 0.012(8) -0.050(8)
C59 0.055(8) 0.138(10) 0.120(10) -0.002(9) 0.024(9) -0.027(8)
C60 0.087(9) 0.104(9) 0.054(7) 0.019(8) 0.024(7) -0.049(8)
C61 0.071(8) 0.115(10) 0.062(7) -0.018(7) 0.057(6) -0.042(7)
C62 0.069(9) 0.120(10) 0.086(9) -0.023(9) 0.048(7) -0.007(9)
C63 0.104(10) 0.060(9) 0.080(9) 0.031(8) -0.021(9) -0.001(8)
C64 0.090(9) 0.094(9) 0.093(9) 0.007(8) -0.047(8) 0.032(8)
C65 0.091(9) 0.050(8) 0.091(9) 0.021(7) -0.036(8) 0.030(8)
C66 0.116(10) 0.126(10) 0.038(7) 0.033(7) 0.008(7) -0.043(9)
C67 0.112(10) 0.154(11) 0.048(8) 0.004(8) 0.033(7) -0.021(9)
C68 0.114(10) 0.050(8) 0.074(8) -0.015(8) -0.004(8) -0.029(8)
C69 0.044(7) 0.110(9) 0.099(9) -0.013(8) -0.024(7) -0.042(7)
C70 0.077(8) 0.085(9) 0.069(9) -0.010(8) -0.017(8) -0.043(8)
C71 0.097(9) 0.061(8) 0.081(9) -0.007(8) -0.014(8) -0.042(8)
C72 0.077(8) 0.095(9) 0.068(8) -0.029(8) 0.036(7) 0.006(8)
C73 0.099(9) 0.101(9) 0.058(8) 0.014(8) -0.032(8) 0.025(9)
C74 0.076(8) 0.111(10) 0.057(7) 0.010(7) -0.041(6) -0.001(7)
C75 0.089(8) 0.087(9) 0.038(6) -0.001(6) -0.018(6) -0.017(7)
C76 0.082(9) 0.080(8) 0.040(7) -0.011(7) -0.014(8) -0.024(8)
C78 0.084(8) 0.079(8) 0.037(6) -0.024(6) 0.024(6) 0.000(7)
C79 0.105(9) 0.109(9) 0.053(8) 0.000(8) 0.041(7) -0.034(8)
C80 0.098(8) 0.092(8) 0.018(5) 0.006(5) 0.003(6) -0.009(7)
C81 0.103(10) 0.084(9) 0.035(7) 0.027(7) -0.017(8) -0.008(8)
C82 0.111(10) 0.084(9) 0.089(9) -0.035(8) 0.025(9) 0.023(9)
C101 0.079(9) 0.106(14) 0.021(4) 0.00(2) -0.008(5) 0.04(2)
C102 0.051(8) 0.101(13) 0.069(9) 0.03(2) -0.007(6) 0.03(2)
C103 0.060(8) 0.078(10) 0.033(5) -0.019(15) 0.013(5) -0.045(15)
C104 0.094(11) 0.084(11) 0.027(5) 0.030(12) -0.013(6) -0.063(15)
C105 0.059(7) 0.044(15) 0.054(6) 0.017(10) -0.022(5) -0.012(9)
C106 0.087(9) 0.04(2) 0.036(5) -0.010(9) 0.031(5) -0.024(14)
C107 0.022(5) 0.082(6) 0.061(7) 0.017(5) 0.000(5) 0.010(5)
C108 0.031(6) 0.087(6) 0.067(8) 0.015(5) 0.009(5) 0.007(5)
C109 0.044(6) 0.091(6) 0.077(8) 0.008(6) 0.009(6) 0.005(5)
C110 0.032(7) 0.089(6) 0.074(8) 0.006(6) 0.016(6) 0.003(5)
C111 0.032(6) 0.086(6) 0.067(7) 0.013(5) 0.007(5) 0.006(5)
C112 0.034(5) 0.084(6) 0.064(7) 0.017(5) -0.005(5) 0.007(5)
S1 0.036(5) 0.085(6) 0.057(6) 0.026(5) -0.001(5) 0.010(5)
S2 0.026(5) 0.090(7) 0.079(8) 0.021(6) 0.012(5) 0.011(5)
C113 0.031(5) 0.085(5) 0.065(7) 0.017(5) 0.003(5) 0.007(5)

loop_
_atom_type_symbol
_atom_type_description
_atom_type_scat_dispersion_real
_atom_type_scat_dispersion_imag
_atom_type_scat_source
C C 0.0051 0.0024 'International Tables Vol C Tables 4.2.6.8 and 6.1.1.4'
H H 0.0000 0.0000 'International Tables Vol C Tables 4.2.6.8 and 6.1.1.4'
N N 0.0096 0.0048 'International Tables Vol C Tables 4.2.6.8 and 6.1.1.4'
S S 0.1599 0.1700 'International Tables Vol C Tables 4.2.6.8 and 6.1.1.4'
Ni Ni 0.2988 1.4604 'International Tables Vol C Tables 4.2.6.8 and 6.1.1.4'
Y Y -1.7414 0.6769 'International Tables Vol C Tables 4.2.6.8 and 6.1.1.4'

loop_
_geom_angle_atom_site_label_1
_geom_angle_atom_site_label_2
_geom_angle_atom_site_label_3
_geom_angle
_geom_angle_site_symmetry_1
_geom_angle_site_symmetry_3
C84 C83 H83A 109.5 . .
C84 C83 H83B 109.5 . .
H83A C83 H83B 109.5 . .
C84 C83 H83C 109.5 . .
H83A C83 H83C 109.5 . .
H83B C83 H83C 109.5 . .
C97 N3 C97 104.2(6) 6_565 .
C97 N3 Ni1 127.9(3) 6_565 .
C97 N3 Ni1 127.9(3) . .
C95 N2 C88 103.7(4) . .
C95 N2 Ni1 128.1(3) . .
C88 N2 Ni1 128.2(3) . .
C86 N1 C86 104.1(6) 6_565 .
C86 N1 Ni1 127.9(3) 6_565 .
C86 N1 Ni1 127.9(3) . .
N1 Ni1 N2 89.91(12) . .
N2 Ni1 N2 177.6(2) 6_565 .
N1 Ni1 N3 177.0(2) . .
N2 Ni1 N3 90.03(12) 6_565 .
N2 Ni1 N3 90.03(12) . .
C85 C84 C83 112.9(5) . .
C85 C84 H84A 109.0 . .
C83 C84 H84A 109.0 . .
C85 C84 H84B 109.0 . .
C83 C84 H84B 109.0 . .
H84A C84 H84B 107.8 . .
C85 C85 C86 106.7(3) 6_565 .
C85 C85 C84 129.0(4) 6_565 .
C86 C85 C84 124.2(6) . .
C87 C86 N1 124.4(5) . .
C87 C86 C85 124.4(5) . .
N1 C86 C85 111.2(5) . .
C86 C87 C88 125.5(5) . .
C86 C87 H87 117.2 . .
C88 C87 H87 117.2 . .
C87 C88 N2 123.9(5) . .
C87 C88 C89 124.5(5) . .
N2 C88 C89 111.6(5) . .
C92 C89 C88 106.5(5) . .
C92 C89 C90 129.1(5) . .
C88 C89 C90 124.4(5) . .
C89 C90 C91 113.0(5) . .
C89 C90 H90A 109.0 . .
C91 C90 H90A 109.0 . .
C89 C90 H90B 109.0 . .
C91 C90 H90B 109.0 . .
H90A C90 H90B 107.8 . .
C90 C91 H91A 109.5 . .
C90 C91 H91B 109.5 . .
H91A C91 H91B 109.5 . .
C90 C91 H91C 109.5 . .
H91A C91 H91C 109.5 . .
H91B C91 H91C 109.5 . .
C89 C92 C95 106.4(5) . .
C89 C92 C93 129.1(5) . .
C95 C92 C93 124.5(5) . .
C92 C93 C94 113.0(5) . .
C92 C93 H93A 109.0 . .
C94 C93 H93A 109.0 . .
C92 C93 H93B 109.0 . .
C94 C93 H93B 109.0 . .
H93A C93 H93B 107.8 . .
C93 C94 H94A 109.5 . .
C93 C94 H94B 109.5 . .
H94A C94 H94B 109.5 . .
C93 C94 H94C 109.5 . .
H94A C94 H94C 109.5 . .
H94B C94 H94C 109.5 . .
N2 C95 C96 124.6(5) . .
N2 C95 C92 111.9(5) . .
C96 C95 C92 123.4(5) . .
C97 C96 C95 124.2(5) . .
C97 C96 H96 117.9 . .
C95 C96 H96 117.9 . .
C96 C97 N3 125.2(5) . .
C96 C97 C98 123.6(5) . .
N3 C97 C98 111.3(4) . .
C98 C98 C97 106.6(3) 6_565 .
C98 C98 C99 128.9(3) 6_565 .
C97 C98 C99 124.3(5) . .
C98 C99 C100 111.9(4) . .
C98 C99 H99A 109.2 . .
C100 C99 H99A 109.2 . .
C98 C99 H99B 109.2 . .
C100 C99 H99B 109.2 . .
H99A C99 H99B 107.9 . .
C99 C100 H10A 109.5 . .
C99 C100 H10B 109.5 . .
H10A C100 H10B 109.5 . .
C99 C100 H10C 109.5 . .
H10A C100 H10C 109.5 . .
H10B C100 H10C 109.5 . .
Y3 Y2 Y8 82.6(5) . .
Y3 Y2 Y10 16.3(5) . .
Y8 Y2 Y10 90.4(7) . .
Y9 Y2 Y10 39.8(7) 6_565 .
Y3 Y2 Y5 62.5(3) . .
Y8 Y2 Y5 20.6(3) . .
Y9 Y2 Y5 99.7(5) 6_565 .
Y10 Y2 Y5 71.9(7) . .
Y3 Y2 Y9 60.8(5) . .
Y8 Y2 Y9 103.9(5) . .
Y9 Y2 Y9 10.1(8) 6_565 .
Y10 Y2 Y9 44.6(6) . .
Y5 Y2 Y9 95.7(5) . .
Y3 Y2 Y7 102.8(5) . .
Y8 Y2 Y7 40.7(4) . .
Y9 Y2 Y7 93.3(6) 6_565 .
Y10 Y2 Y7 100.0(7) . .
Y5 Y2 Y7 55.9(3) . .
Y9 Y2 Y7 83.5(5) . .
Y3 Y2 Y10 46.8(6) . 6_565
Y8 Y2 Y10 84.4(5) . 6_565
Y9 Y2 Y10 26.3(4) 6_565 6_565
Y10 Y2 Y10 33.2(7) . 6_565
Y5 Y2 Y10 74.0(5) . 6_565
Y9 Y2 Y10 22.0(5) . 6_565
Y7 Y2 Y10 74.3(4) . 6_565
Y3 Y2 Y6 50.5(3) . .
Y8 Y2 Y6 38.8(3) . .
Y9 Y2 Y6 73.8(4) 6_565 .
Y10 Y2 Y6 53.3(6) . .
Y5 Y2 Y6 26.52(18) . .
Y9 Y2 Y6 69.3(4) . .
Y7 Y2 Y6 53.3(3) . .
Y10 Y2 Y6 47.7(4) 6_565 .
Y10 Y3 Y2 129.7(17) . .
Y10 Y3 Y5 122.8(18) . .
Y2 Y3 Y5 77.0(4) . .
Y9 Y3 Y5 120.0(5) 6_565 .
Y10 Y3 Y9 47.6(15) . .
Y2 Y3 Y9 82.6(7) . .
Y9 Y3 Y9 11.6(9) 6_565 .
Y5 Y3 Y9 112.2(4) . .
Y10 Y3 Y8 130.9(14) . .
Y2 Y3 Y8 55.9(4) . .
Y9 Y3 Y8 107.0(6) 6_565 .
Y5 Y3 Y8 21.52(19) . .
Y9 Y3 Y8 102.5(4) . .
Y10 Y3 Y10 32.9(11) . 6_565
Y2 Y3 Y10 107.8(7) . 6_565
Y9 Y3 Y10 43.8(7) 6_565 6_565
Y5 Y3 Y10 97.3(4) . 6_565
Y9 Y3 Y10 32.9(8) . 6_565
Y8 Y3 Y10 99.3(4) . 6_565
Y10 Y3 Y6 83.6(18) . .
Y2 Y3 Y6 104.1(4) . .
Y9 Y3 Y6 99.5(5) 6_565 .
Y5 Y3 Y6 39.2(2) . .
Y9 Y3 Y6 88.2(5) . .
Y8 Y3 Y6 53.4(3) . .
Y10 Y3 Y6 62.3(4) 6_565 .
Y10 Y3 Y7 108.3(11) . .
Y2 Y3 Y7 51.6(4) . .
Y9 Y3 Y7 78.5(5) 6_565 .
Y5 Y3 Y7 43.59(19) . .
Y9 Y3 Y7 73.6(3) . .
Y8 Y3 Y7 28.9(2) . .
Y10 Y3 Y7 75.4(4) 6_565 .
Y6 Y3 Y7 53.5(3) . .
Y3 Y3 Y7 63.32(10) 6_565 .
Y8 Y5 Y6 122.6(7) . .
Y8 Y5 Y3 92.9(6) . .
Y6 Y5 Y3 91.5(4) . .
Y8 Y5 Y2 53.0(6) . .
Y6 Y5 Y2 117.4(4) . .
Y3 Y5 Y2 40.5(3) . .
Y8 Y5 Y7 37.4(6) . .
Y6 Y5 Y7 85.5(3) . .
Y3 Y5 Y7 99.8(3) . .
Y2 Y5 Y7 72.1(4) . .
Y8 Y5 Y10 99.8(8) . .
Y6 Y5 Y10 77.0(7) . .
Y3 Y5 Y10 14.5(6) . .
Y2 Y5 Y10 50.7(7) . .
Y7 Y5 Y10 97.5(4) . .
Y8 Y5 Y10 96.9(7) . 6_565
Y6 Y5 Y10 50.3(4) . 6_565
Y3 Y5 Y10 47.0(3) . 6_565
Y2 Y5 Y10 67.5(4) . 6_565
Y7 Y5 Y10 75.7(5) . 6_565
Y10 Y5 Y10 33.9(6) . 6_565
Y5 Y5 Y10 46.0(3) 6_565 6_565
Y8 Y5 Y10 50.7(4) 6_565 6_565
Y9 Y5 Y10 30.4(4) 6_565 6_565
Y8 Y5 Y9 79.1(6) . .
Y6 Y5 Y9 72.6(5) . .
Y3 Y5 Y9 35.2(3) . .
Y2 Y5 Y9 44.8(5) . .
Y7 Y5 Y9 69.1(4) . .
Y10 Y5 Y9 28.6(4) . .
Y5 Y5 Y9 60.4(4) 6_565 .
Y8 Y5 Y9 58.2(3) 6_565 .
Y9 Y5 Y9 9.6(7) 6_565 .
Y10 Y5 Y9 22.9(5) 6_565 .
Y5 Y6 C77 109.5(4) . .
Y5 Y6 C77 109.5(4) 6_565 .
C77 Y6 Y8 117.8(5) . 6_565
Y5 Y6 Y8 17.9(2) . .
Y5 Y6 Y8 96.1(5) 6_565 .
C77 Y6 Y8 117.8(5) . .
Y8 Y6 Y8 78.2(5) 6_565 .
Y5 Y6 Y3 49.3(2) . .
Y5 Y6 Y3 107.0(4) 6_565 .
C77 Y6 Y3 143.3(2) . .
Y8 Y6 Y3 96.1(4) 6_565 .
Y8 Y6 Y3 52.9(3) . .
C77 Y6 Y3 143.3(2) . 6_565
Y5 Y6 Y10 65.3(5) . .
Y5 Y6 Y10 100.9(5) 6_565 .
C77 Y6 Y10 147.9(6) . .
Y8 Y6 Y10 94.3(5) 6_565 .
Y8 Y6 Y10 67.6(6) . .
Y3 Y6 Y10 16.0(4) . .
Y3 Y6 Y10 56.3(4) 6_565 .
Y5 Y6 Y10 100.9(5) . 6_565
Y5 Y6 Y10 65.3(5) 6_565 6_565
C77 Y6 Y10 147.9(6) . 6_565
Y8 Y6 Y10 67.6(6) 6_565 6_565
Y8 Y6 Y10 94.3(5) . 6_565
Y3 Y6 Y10 56.3(4) . 6_565
Y3 Y6 Y10 16.0(4) 6_565 6_565
Y10 Y6 Y10 42.4(7) . 6_565
Y5 Y6 Y7 57.2(3) . .
Y5 Y6 Y7 57.2(3) 6_565 .
C77 Y6 Y7 121.5(6) . .
Y8 Y6 Y7 39.4(3) 6_565 .
Y8 Y6 Y7 39.4(3) . .
Y3 Y6 Y7 75.8(3) . .
Y3 Y6 Y7 75.8(3) 6_565 .
Y10 Y6 Y7 83.7(6) . .
Y10 Y6 Y7 83.7(6) 6_565 .
C77 Y6 Y2 145.5(3) . 6_565
Y5 Y6 Y2 36.1(3) . .
Y5 Y6 Y2 93.2(4) 6_565 .
C77 Y6 Y2 145.5(3) . .
Y8 Y6 Y2 78.2(4) 6_565 .
Y8 Y6 Y2 31.3(3) . .
Y3 Y6 Y2 25.4(2) . .
Y3 Y6 Y2 71.1(3) 6_565 .
Y10 Y6 Y2 37.5(5) . .
Y10 Y6 Y2 65.2(4) 6_565 .
Y7 Y6 Y2 50.9(3) . .
Y2 Y6 Y2 62.1(4) 6_565 .
Y8 Y7 Y8 106.0(7) 6_565 .
Y8 Y7 C28 110.2(5) 6_565 .
Y8 Y7 C28 110.2(5) . .
Y8 Y7 Y5 90.3(5) 6_565 .
Y8 Y7 Y5 16.3(3) . .
C28 Y7 Y5 112.9(5) . .
C28 Y7 Y5 112.9(5) . 6_565
Y8 Y7 Y2 107.4(5) 6_565 .
Y8 Y7 Y2 43.3(4) . .
C28 Y7 Y2 139.4(3) . .
Y5 Y7 Y2 52.0(3) . .
Y5 Y7 Y2 99.3(4) 6_565 .
C28 Y7 Y2 139.4(3) . 6_565
Y8 Y7 Y6 53.5(3) 6_565 .
Y8 Y7 Y6 53.5(3) . .
C28 Y7 Y6 116.2(6) . .
Y5 Y7 Y6 37.29(16) . .
Y5 Y7 Y6 37.29(16) 6_565 .
Y2 Y7 Y6 75.7(3) . .
Y2 Y7 Y6 75.7(3) 6_565 .
Y8 Y7 Y3 85.6(4) 6_565 .
Y8 Y7 Y3 37.4(3) . .
C28 Y7 Y3 147.7(3) . .
Y5 Y7 Y3 36.63(15) . .
Y5 Y7 Y3 74.9(2) 6_565 .
Y2 Y7 Y3 25.6(2) . .
Y2 Y7 Y3 71.1(3) 6_565 .
Y6 Y7 Y3 50.7(2) . .
C28 Y7 Y3 147.7(3) . 6_565
Y8 Y7 Y9 66.1(5) 6_565 .
Y8 Y7 Y9 74.8(5) . .
C28 Y7 Y9 174.7(4) . .
Y5 Y7 Y9 71.4(4) . .
Y5 Y7 Y9 64.7(4) 6_565 .
Y2 Y7 Y9 45.5(5) . .
Y2 Y7 Y9 35.3(5) 6_565 .
Y6 Y7 Y9 65.1(4) . .
Y3 Y7 Y9 37.3(3) . .
Y3 Y7 Y9 28.9(4) 6_565 .
C28 Y7 Y9 174.7(4) . 6_565
Y5 Y8 Y7 126.2(8) . .
Y5 Y8 Y2 106.4(8) . .
Y7 Y8 Y2 95.9(6) . .
Y5 Y8 Y3 65.6(5) . .
Y7 Y8 Y3 113.7(4) . .
Y2 Y8 Y3 41.5(4) . .
Y5 Y8 Y6 39.5(5) . .
Y7 Y8 Y6 87.1(4) . .
Y2 Y8 Y6 109.9(5) . .
Y3 Y8 Y6 73.6(3) . .
Y5 Y8 Y10 63.3(7) . .
Y7 Y8 Y10 105.1(5) . .
Y2 Y8 Y10 47.6(7) . .
Y3 Y8 Y10 11.8(5) . .
Y6 Y8 Y10 64.1(7) . .
Y5 Y8 Y9 87.4(6) . .
Y7 Y8 Y9 75.4(5) . .
Y2 Y8 Y9 44.4(5) . .
Y3 Y8 Y9 38.3(3) . .
Y6 Y8 Y9 70.0(4) . .
Y10 Y8 Y9 30.7(4) . .
Y8 Y8 Y9 59.9(4) 6_565 .
Y5 Y8 Y9 60.3(4) 6_565 .
Y9 Y8 Y9 9.7(7) 6_565 .
Y5 Y8 Y10 70.2(6) . 6_565
Y7 Y8 Y10 76.7(5) . 6_565
Y2 Y8 Y10 65.0(5) . 6_565
Y3 Y8 Y10 43.6(3) . 6_565
Y6 Y8 Y10 47.7(4) . 6_565
Y10 Y8 Y10 32.0(6) . 6_565
Y8 Y8 Y10 48.9(3) 6_565 6_565
Y5 Y8 Y10 43.4(2) 6_565 6_565
Y9 Y8 Y10 29.0(4) 6_565 6_565
Y9 Y8 Y10 22.2(5) . 6_565
Y9 Y9 Y10 119.0(13) 6_565 6_565
Y9 Y9 Y10 43.2(12) 6_565 .
Y10 Y9 Y10 76(2) 6_565 .
Y3 Y9 Y10 94.3(10) 6_565 .
Y9 Y9 Y3 33.6(5) 6_565 .
Y10 Y9 Y3 88.1(11) 6_565 .
Y3 Y9 Y3 101.3(5) 6_565 .
Y10 Y9 Y3 18.3(8) . .
Y2 Y9 Y3 116.9(5) 6_565 .
Y9 Y9 Y2 34.4(4) 6_565 .
Y10 Y9 Y2 115.6(10) 6_565 .
Y3 Y9 Y2 115.7(5) 6_565 .
Y10 Y9 Y2 54.8(10) . .
Y2 Y9 Y2 101.1(7) 6_565 .
Y3 Y9 Y2 36.6(4) . .
Y9 Y9 C18 83.8(5) 6_565 .
Y10 Y9 C18 66.5(10) 6_565 .
Y3 Y9 C18 90.3(8) 6_565 .
Y10 Y9 C18 64.5(8) . .
Y2 Y9 C18 134.0(11) 6_565 .
Y3 Y9 C18 81.6(5) . .
Y2 Y9 C18 114.2(7) . .
C18 Y9 Y8 125.8(7) . 6_565
C18 Y9 Y5 111.3(7) . 6_565
Y9 Y9 Y6 84.8(4) 6_565 .
Y10 Y9 Y6 48.9(8) 6_565 .
Y3 Y9 Y6 51.0(3) 6_565 .
Y10 Y9 Y6 52.0(7) . .
Y2 Y9 Y6 71.9(4) 6_565 .
Y3 Y9 Y6 51.9(2) . .
Y2 Y9 Y6 67.8(3) . .
C18 Y9 Y6 94.5(6) . .
Y8 Y9 Y6 39.7(2) 6_565 .
Y5 Y9 Y6 29.42(14) 6_565 .
Y9 Y9 Y8 59.9(4) 6_565 .
Y10 Y9 Y8 87.1(8) 6_565 .
Y3 Y9 Y8 84.0(3) 6_565 .
Y10 Y9 Y8 53.5(6) . .
Y2 Y9 Y8 79.4(4) 6_565 .
Y3 Y9 Y8 39.3(3) . .
Y2 Y9 Y8 31.7(3) . .
C18 Y9 Y8 116.9(6) . .
Y8 Y9 Y8 50.4(3) 6_565 .
Y5 Y9 Y8 52.34(18) 6_565 .
Y6 Y9 Y8 38.3(2) . .
Y3 Y10 Y9 114(2) . .
Y9 Y10 Y9 17.9(14) 6_565 .
Y3 Y10 Y10 135.0(11) . 6_565
Y9 Y10 Y10 61.0(13) 6_565 6_565
Y9 Y10 Y10 43.2(12) . 6_565
Y3 Y10 Y2 33.9(13) . .
Y9 Y10 Y2 68.0(12) 6_565 .
Y9 Y10 Y2 80.6(12) . .
Y10 Y10 Y2 111.7(5) 6_565 .
Y3 Y10 Y5 42.7(12) . .
Y9 Y10 Y5 108.8(9) 6_565 .
Y9 Y10 Y5 108.3(7) . .
Y10 Y10 Y5 100.1(4) 6_565 .
Y2 Y10 Y5 57.4(4) . .
Y3 Y10 C18 156.1(17) . .
Y9 Y10 C18 84.9(9) 6_565 .
Y9 Y10 C18 78.5(8) . .
Y10 Y10 C18 68.3(4) 6_565 .
Y2 Y10 C18 146.1(12) . .
Y5 Y10 C18 155.7(13) . .
Y3 Y10 C18 80.3(5) 6_565 .
Y3 Y10 Y6 80.3(15) . .
Y9 Y10 Y6 108.5(9) 6_565 .
Y9 Y10 Y6 97.0(8) . .
Y10 Y10 Y6 68.8(3) 6_565 .
Y2 Y10 Y6 89.1(5) . .
Y5 Y10 Y6 37.6(3) . .
Y3 Y10 Y6 61.4(5) 6_565 .
C18 Y10 Y6 119.6(11) . .
Y3 Y10 Y8 37.4(10) . .
Y9 Y10 Y8 93.4(9) 6_565 .
Y9 Y10 Y8 95.8(7) . .
Y10 Y10 Y8 99.0(4) 6_565 .
Y2 Y10 Y8 42.0(4) . .
Y5 Y10 Y8 16.88(17) . .
Y3 Y10 Y8 87.2(4) 6_565 .
C18 Y10 Y8 166.4(10) . .
Y6 Y10 Y8 48.3(3) . .
C18 Y10 Y2 97.3(5) . 6_565
C18 Y10 Y5 111.2(7) . 6_565
C1 C2 C3 122.3(9) . .
C1 C2 C14 118.5(12) . .
C3 C2 C14 107.0(10) . .
C15 C9 C1 121.8(12) . .
C15 C9 C16 127.3(13) . .
C1 C9 C16 102.5(8) . .
C59 C18 C20 125.9(14) . .
C59 C18 C42 120.4(14) . .
C20 C18 C42 104.5(9) . .
C59 C18 Y10 58.5(12) . 6_565
C20 C18 Y10 89.6(11) . 6_565
C42 C18 Y10 96.8(11) . 6_565
Y10 C18 Y10 43.4(7) . 6_565
C59 C18 Y9 80.3(12) . 6_565
C20 C18 Y9 100.0(9) . 6_565
C42 C18 Y9 59.8(10) . 6_565
Y10 C18 Y9 37.0(5) . .
Y10 C18 Y9 28.6(6) 6_565 .
Y9 C18 Y9 12.4(10) 6_565 .
C74 C19 C20 133.5(10) . .
C74 C19 C69 111.8(12) . .
C20 C19 C69 108.3(13) . .
C13 C28 C32 118.9(10) . .
C13 C28 C49 111.7(10) . .
C32 C28 C49 121.8(13) . .
C78 C77 C79 116.6(15) . .
C78 C77 C80 122.4(11) . .
C79 C77 C80 113.9(10) . .
C2 C1 C6 118.8(12) . .
C2 C1 C9 120.5(12) . .
C6 C1 C9 109.8(10) . .
C4 C3 C2 119.6(12) . .
C4 C3 C13 119.1(12) . .
C2 C3 C13 110.6(10) . .
C3 C4 C31 121.2(14) . .
C3 C4 C5 117.9(14) . .
C31 C4 C5 109.0(11) . .
C6 C5 C12 117.1(15) . .
C6 C5 C4 122.4(14) . .
C12 C5 C4 108.2(10) . .
C5 C6 C1 118.8(13) . .
C5 C6 C7 120.0(14) . .
C1 C6 C7 110.3(11) . .
C6 C7 C16 101.7(11) . .
C6 C7 C10 124.0(15) . .
C16 C7 C10 126.3(16) . .
C46 C8 C81 132(3) . .
C46 C8 C63 108(2) . .
C81 C8 C63 112(2) . .
C7 C10 C11 115.7(17) . .
C7 C10 C29 122.4(19) . .
C11 C10 C29 116.5(16) . .
C12 C11 C27 113.6(13) . .
C12 C11 C10 118.5(16) . .
C27 C11 C10 120.3(14) . .
C5 C12 C11 124.7(16) . .
C5 C12 C36 106.4(10) . .
C11 C12 C36 120.7(13) . .
C48 C13 C3 105.2(10) . .
C48 C13 C28 124.3(14) . .
C3 C13 C28 120.8(11) . .
C38 C14 C2 121.4(14) . .
C38 C14 C48 121.5(14) . .
C2 C14 C48 106.9(10) . .
C9 C15 C38 117.5(15) . .
C9 C15 C66 109.8(15) . .
C38 C15 C66 126.1(16) . .
C30 C16 C9 121.8(15) . .
C30 C16 C7 111.9(16) . .
C9 C16 C7 113.5(11) . .
C24 C17 C67 108.9(11) . .
C24 C17 C43 119.1(16) . .
C67 C17 C43 121.2(17) . .
C19 C20 C21 111.3(13) . .
C19 C20 C18 127.2(14) . .
C21 C20 C18 110.6(10) . .
C64 C21 C41 120.7(15) . .
C64 C21 C20 121.0(16) . .
C41 C21 C20 107.4(11) . .
C66 C22 C60 130(2) . .
C66 C22 C55 117.6(18) . .
C60 C22 C55 107.5(12) . .
C29 C23 C30 126.7(16) . .
C29 C23 C24 118.1(14) . .
C30 C23 C24 104.9(11) . .
C42 C24 C17 117.6(16) . .
C42 C24 C23 122.5(15) . .
C17 C24 C23 109.3(11) . .
C54 C25 C56 121.4(16) . .
C54 C25 C55 121.2(18) . .
C56 C25 C55 108.1(11) . .
C55 C26 C38 118(2) . .
C55 C26 C52 115.9(18) . .
C38 C26 C52 117.1(16) . .
C16 C30 C23 123.1(18) . .
C16 C30 C67 114.6(16) . .
C23 C30 C67 110.6(11) . .
C23 C29 C39 120.7(15) . .
C23 C29 C10 108.7(17) . .
C39 C29 C10 124.2(15) . .
C40 C27 C11 121.8(14) . .
C40 C27 C37 106.4(10) . .
C11 C27 C37 124.7(14) . .
C32 C31 C4 119.6(13) . .
C32 C31 C36 124.5(13) . .
C4 C31 C36 106.3(10) . .
C33 C32 C31 116.3(13) . .
C33 C32 C28 117.5(13) . .
C31 C32 C28 120.3(13) . .
C32 C33 C34 121.2(13) . .
C32 C33 C61 120.9(14) . .
C34 C33 C61 110.0(10) . .
C35 C34 C33 120.8(14) . .
C35 C34 C46 122.0(16) . .
C33 C34 C46 105.7(11) . .
C37 C35 C34 115.4(17) . .
C37 C35 C36 117.6(14) . .
C34 C35 C36 119.2(15) . .
C35 C36 C31 116.8(13) . .
C35 C36 C12 123.6(13) . .
C31 C36 C12 109.4(10) . .
C35 C37 C27 119.0(14) . .
C35 C37 C63 119.5(18) . .
C27 C37 C63 109.9(11) . .
C14 C38 C15 120.2(16) . .
C14 C38 C26 119.9(15) . .
C15 C38 C26 115.2(17) . .
C41 C39 C40 117.9(15) . .
C41 C39 C29 117.3(15) . .
C40 C39 C29 117.2(14) . .
C39 C40 C65 122.0(14) . .
C39 C40 C27 120.0(13) . .
C65 C40 C27 108.5(10) . .
C39 C41 C21 120.9(15) . .
C39 C41 C42 123.7(14) . .
C21 C41 C42 107.1(11) . .
C24 C42 C18 122.8(15) . .
C24 C42 C41 117.4(14) . .
C18 C42 C41 110.1(10) . .
C59 C43 C60 117.3(14) . .
C59 C43 C17 122.6(16) . .
C60 C43 C17 113.9(16) . .
C68 C44 C82 122.1(17) . .
C68 C44 C45 122.7(18) . .
C82 C44 C45 107.5(11) . .
C76 C45 C78 119.2(15) . .
C76 C45 C44 122.5(16) . .
C78 C45 C44 107.6(11) . .
C8 C46 C79 111(2) . .
C8 C46 C34 130(2) . .
C79 C46 C34 109.0(12) . .
C82 C47 C50 117.2(18) . .
C82 C47 C53 111(2) . .
C50 C47 C53 112.3(13) . .
C51 C48 C13 123.1(18) . .
C51 C48 C14 117.8(14) . .
C13 C48 C14 109.8(11) . .
C62 C49 C50 113.1(15) . .
C62 C49 C28 117.7(15) . .
C50 C49 C28 121.7(16) . .
C51 C50 C47 102.2(11) . .
C51 C50 C49 123.5(18) . .
C47 C50 C49 128.5(17) . .
C48 C51 C50 115.0(19) . .
C48 C51 C52 121.9(16) . .
C50 C51 C52 109.8(12) . .
C53 C52 C51 108.8(12) . .
C53 C52 C26 123.7(18) . .
C51 C52 C26 121.0(16) . .
C54 C53 C52 121.5(18) . .
C54 C53 C47 127.8(19) . .
C52 C53 C47 103.6(12) . .
C53 C54 C25 117.2(19) . .
C53 C54 C68 116.7(19) . .
C25 C54 C68 117.8(17) . .
C26 C55 C25 120.1(19) . .
C26 C55 C22 125(2) . .
C25 C55 C22 107.5(12) . .
C57 C56 C25 119.2(15) . .
C57 C56 C60 120.8(15) . .
C25 C56 C60 108.6(11) . .
C56 C57 C58 119.1(14) . .
C56 C57 C71 122.0(15) . .
C58 C57 C71 109.3(11) . .
C59 C58 C57 118.8(15) . .
C59 C58 C69 122.4(17) . .
C57 C58 C69 108.7(10) . .
C43 C59 C18 117.5(16) . .
C43 C59 C58 122.8(15) . .
C18 C59 C58 111.2(16) . .
C43 C60 C56 121.0(15) . .
C43 C60 C22 119.2(17) . .
C56 C60 C22 108.3(11) . .
C62 C61 C79 126.8(16) . .
C62 C61 C33 121.2(15) . .
C79 C61 C33 107.6(11) . .
C61 C62 C49 120.6(16) . .
C61 C62 C72 114.2(17) . .
C49 C62 C72 118.5(15) . .
C65 C63 C37 105.6(11) . .
C65 C63 C8 119.1(19) . .
C37 C63 C8 125(2) . .
C21 C64 C73 120.8(16) . .
C21 C64 C65 120.0(15) . .
C73 C64 C65 111.1(17) . .
C64 C65 C40 118.2(14) . .
C64 C65 C63 126.0(18) . .
C40 C65 C63 109.3(11) . .
C22 C66 C67 110.8(18) . .
C22 C66 C15 117.1(18) . .
C67 C66 C15 122.9(16) . .
C66 C67 C17 124.3(17) . .
C66 C67 C30 122.8(17) . .
C17 C67 C30 105.3(11) . .
C44 C68 C71 115.8(18) . .
C44 C68 C54 116.6(19) . .
C71 C68 C54 120.9(17) . .
C70 C69 C58 104.7(10) . .
C70 C69 C19 122.1(13) . .
C58 C69 C19 124.0(15) . .
C76 C70 C71 119.0(16) . .
C76 C70 C69 121.7(14) . .
C71 C70 C69 110.9(11) . .
C68 C71 C70 123.0(19) . .
C68 C71 C57 118.6(16) . .
C70 C71 C57 106.4(11) . .
C78 C72 C62 120.5(15) . .
C78 C72 C82 106.3(11) . .
C62 C72 C82 125.0(14) . .
C81 C73 C64 123.8(17) . .
C81 C73 C74 108.0(11) . .
C64 C73 C74 119.4(14) . .
C19 C74 C75 125.1(12) . .
C19 C74 C73 113.9(12) . .
C75 C74 C73 108.5(10) . .
C80 C75 C76 119.5(12) . .
C80 C75 C74 106.4(9) . .
C76 C75 C74 124.2(13) . .
C70 C76 C45 116.3(17) . .
C70 C76 C75 114.3(14) . .
C45 C76 C75 121.1(14) . .
C77 C78 C45 119.4(13) . .
C77 C78 C72 123.8(14) . .
C45 C78 C72 109.0(10) . .
C77 C79 C61 117.9(15) . .
C77 C79 C46 126.4(16) . .
C61 C79 C46 107.7(12) . .
C75 C80 C81 110.3(10) . .
C75 C80 C77 118.1(11) . .
C81 C80 C77 120.1(13) . .
C8 C81 C73 128(2) . .
C8 C81 C80 116(2) . .
C73 C81 C80 106.6(11) . .
C47 C82 C44 125.2(18) . .
C47 C82 C72 117.3(15) . .
C44 C82 C72 108.9(11) . .
C102 C101 C106 120.0 . .
C102 C101 H101 120.0 . .
C106 C101 H101 120.0 . .
C103 C102 C101 120.0 . .
C103 C102 H102 120.0 . .
C101 C102 H102 120.0 . .
C102 C103 C104 120.0 . .
C102 C103 H103 120.0 . .
C104 C103 H103 120.0 . .
C103 C104 C105 120.0 . .
C103 C104 H104 120.0 . .
C105 C104 H104 120.0 . .
C106 C105 C104 120.0 . .
C106 C105 H105 120.0 . .
C104 C105 H105 120.0 . .
C105 C106 C101 120.0 . .
C105 C106 H106 120.0 . .
C101 C106 H106 120.0 . .
C108 C107 C112 120.0 . .
C108 C107 H107 120.0 . .
C112 C107 H107 120.0 . .
C109 C108 C107 120.0 . .
C109 C108 H108 120.0 . .
C107 C108 H108 120.0 . .
C108 C109 C110 120.0 . .
C108 C109 H109 120.0 . .
C110 C109 H109 120.0 . .
C109 C110 C111 120.0 . .
C109 C110 H110 120.0 . .
C111 C110 H110 120.0 . .
C112 C111 C110 120.0 . .
C112 C111 H111 120.0 . .
C110 C111 H111 120.0 . .
C111 C112 C107 120.0 . .
C111 C112 H112 120.0 . .
C107 C112 H112 120.0 . .
S1 C113 S2 180.0 . .

loop_
_geom_bond_atom_site_label_1
_geom_bond_atom_site_label_2
_geom_bond_distance
_geom_bond_site_symmetry_2
C83 C84 1.528(9) .
C83 H83A 0.9800 .
C83 H83B 0.9800 .
C83 H83C 0.9800 .
N3 C97 1.375(6) 6_565
N3 C97 1.375(6) .
N3 Ni1 1.963(6) .
N2 C95 1.378(6) .
N2 C88 1.382(6) .
N2 Ni1 1.960(4) .
N1 C86 1.385(6) 6_565
N1 C86 1.385(6) .
N1 Ni1 1.958(6) .
C84 C85 1.502(8) .
C84 H84A 0.9900 .
C84 H84B 0.9900 .
C85 C85 1.354(13) 6_565
C85 C86 1.443(7) .
C86 C87 1.362(8) .
C87 C88 1.373(7) .
C87 H87 0.9500 .
C88 C89 1.442(8) .
C89 C92 1.356(8) .
C89 C90 1.502(7) .
C90 C91 1.521(10) .
C90 H90A 0.9900 .
C90 H90B 0.9900 .
C91 H91A 0.9800 .
C91 H91B 0.9800 .
C91 H91C 0.9800 .
C92 C95 1.438(7) .
C92 C93 1.502(8) .
C93 C94 1.538(9) .
C93 H93A 0.9900 .
C93 H93B 0.9900 .
C94 H94A 0.9800 .
C94 H94B 0.9800 .
C94 H94C 0.9800 .
C95 C96 1.384(7) .
C96 C97 1.374(7) .
C96 H96 0.9500 .
C97 C98 1.443(7) .
C98 C98 1.345(11) 6_565
C98 C99 1.502(7) .
C99 C100 1.541(8) .
C99 H99A 0.9900 .
C99 H99B 0.9900 .
C100 H10A 0.9800 .
C100 H10B 0.9800 .
C100 H10C 0.9800 .
Y2 Y3 1.520(11) .
Y2 Y8 1.898(12) .
Y2 Y9 2.04(2) 6_565
Y2 Y10 2.09(3) .
Y2 Y5 2.279(10) .
Y2 Y9 2.53(2) .
Y2 Y7 2.753(12) .
Y2 Y10 3.383(17) 6_565
Y2 Y6 3.435(12) .
Y2 Y2 3.54(2) 6_565
Y2 Y3 3.634(11) 6_565
Y2 Y8 3.718(12) 6_565
Y3 Y10 0.766(18) .
Y3 Y9 1.73(2) 6_565
Y3 Y5 2.074(4) .
Y3 Y9 2.22(2) .
Y3 Y8 2.274(8) .
Y3 Y10 2.592(19) 6_565
Y3 Y6 2.734(8) .
Y3 Y3 3.077(8) 6_565
Y3 Y7 3.426(9) .
Y3 Y5 3.635(4) 6_565
Y5 Y8 0.835(7) .
Y5 Y6 1.728(6) .
Y5 Y7 2.397(8) .
Y5 Y10 2.570(14) .
Y5 Y5 2.897(6) 6_565
Y5 Y8 3.010(7) 6_565
Y5 Y9 3.304(13) 6_565
Y5 Y10 3.519(18) 6_565
Y5 Y9 3.569(13) .
Y6 C77 2.240(13) .
Y6 Y8 2.288(11) 6_565
Y6 Y8 2.288(11) .
Y6 Y10 2.76(2) .
Y6 Y10 2.76(2) 6_565
Y6 Y7 2.842(14) .
Y7 Y8 1.806(10) 6_565
Y7 Y8 1.806(10) .
Y7 C28 2.223(15) .
Y7 Y9 3.519(15) .
Y7 Y9 3.519(14) 6_565
Y8 Y10 2.835(15) .
Y8 Y8 2.885(15) 6_565
Y8 Y9 3.238(13) 6_565
Y8 Y9 3.508(15) .
Y8 Y10 3.713(15) 6_565
Y9 Y9 0.63(5) 6_565
Y9 Y10 1.41(3) 6_565
Y9 Y10 1.80(2) .
Y9 C18 2.93(2) .
Y10 Y10 1.99(4) 6_565
Y10 C18 2.69(2) .
C2 C1 1.396(15) .
C2 C3 1.413(12) .
C2 C14 1.432(12) .
C9 C15 1.427(17) .
C9 C1 1.432(12) .
C9 C16 1.442(12) .
C18 C59 1.420(17) .
C18 C20 1.461(14) .
C18 C42 1.463(12) .
C19 C74 1.368(15) .
C19 C20 1.377(15) .
C19 C69 1.524(14) .
C28 C13 1.432(15) .
C28 C32 1.432(15) .
C28 C49 1.464(16) .
C77 C78 1.392(13) .
C77 C79 1.42(2) .
C77 C80 1.434(15) .
C1 C6 1.429(13) .
C3 C4 1.407(16) .
C3 C13 1.430(12) .
C4 C31 1.426(12) .
C4 C5 1.431(12) .
C5 C6 1.398(16) .
C5 C12 1.431(14) .
C6 C7 1.441(16) .
C7 C16 1.444(15) .
C7 C10 1.44(3) .
C8 C46 1.28(3) .
C8 C81 1.36(3) .
C8 C63 1.54(4) .
C10 C11 1.458(18) .
C10 C29 1.471(19) .
C11 C12 1.437(17) .
C11 C27 1.457(16) .
C12 C36 1.438(12) .
C13 C48 1.418(15) .
C14 C38 1.425(17) .
C14 C48 1.434(13) .
C15 C38 1.430(18) .
C15 C66 1.476(18) .
C16 C30 1.377(18) .
C17 C24 1.451(13) .
C17 C67 1.461(16) .
C17 C43 1.472(18) .
C20 C21 1.456(13) .
C21 C64 1.431(18) .
C21 C41 1.446(13) .
C22 C66 1.36(3) .
C22 C60 1.465(16) .
C22 C55 1.482(17) .
C23 C29 1.458(18) .
C23 C30 1.462(16) .
C23 C24 1.469(13) .
C24 C42 1.396(17) .
C25 C54 1.431(18) .
C25 C56 1.452(13) .
C25 C55 1.473(17) .
C26 C55 1.39(3) .
C26 C38 1.445(18) .
C26 C52 1.445(18) .
C30 C67 1.468(13) .
C29 C39 1.466(18) .
C27 C40 1.456(13) .
C27 C37 1.462(13) .
C31 C32 1.418(16) .
C31 C36 1.433(12) .
C32 C33 1.393(16) .
C33 C34 1.434(13) .
C33 C61 1.452(13) .
C34 C35 1.417(18) .
C34 C46 1.471(16) .
C35 C37 1.383(17) .
C35 C36 1.430(17) .
C37 C63 1.471(16) .
C39 C41 1.419(17) .
C39 C40 1.452(17) .
C40 C65 1.455(13) .
C41 C42 1.468(13) .
C43 C59 1.412(18) .
C43 C60 1.420(18) .
C44 C68 1.35(3) .
C44 C82 1.411(16) .
C44 C45 1.435(16) .
C45 C76 1.413(18) .
C45 C78 1.422(13) .
C46 C79 1.448(16) .
C47 C82 1.362(18) .
C47 C50 1.414(14) .
C47 C53 1.424(17) .
C48 C51 1.392(18) .
C49 C62 1.423(18) .
C49 C50 1.448(18) .
C50 C51 1.397(16) .
C51 C52 1.420(13) .
C52 C53 1.395(17) .
C53 C54 1.38(3) .
C54 C68 1.476(18) .
C56 C57 1.389(16) .
C56 C60 1.460(13) .
C57 C58 1.454(13) .
C57 C71 1.465(13) .
C58 C59 1.435(18) .
C58 C69 1.504(15) .
C61 C62 1.372(17) .
C61 C79 1.437(16) .
C62 C72 1.434(17) .
C63 C65 1.460(16) .
C64 C73 1.434(18) .
C64 C65 1.439(17) .
C66 C67 1.436(19) .
C68 C71 1.415(18) .
C69 C70 1.474(13) .
C70 C76 1.411(17) .
C70 C71 1.465(16) .
C72 C78 1.426(15) .
C72 C82 1.441(13) .
C73 C81 1.427(16) .
C73 C74 1.437(13) .
C74 C75 1.434(12) .
C75 C80 1.415(12) .
C75 C76 1.431(17) .
C80 C81 1.430(15) .
C101 C102 1.3900 .
C101 C106 1.3900 .
C101 H101 0.9500 .
C102 C103 1.3900 .
C102 H102 0.9500 .
C103 C104 1.3900 .
C103 H103 0.9500 .
C104 C105 1.3900 .
C104 H104 0.9500 .
C105 C106 1.3900 .
C105 H105 0.9500 .
C106 H106 0.9500 .
C107 C108 1.3900 .
C107 C112 1.3900 .
C107 H107 0.9500 .
C108 C109 1.3900 .
C108 H108 0.9500 .
C109 C110 1.3900 .
C109 H109 0.9500 .
C110 C111 1.3900 .
C110 H110 0.9500 .
C111 C112 1.3900 .
C111 H111 0.9500 .
C112 H112 0.9500 .
S1 C113 1.4993 .
S2 C113 1.4994 .
